data_4320800
loop_
_publ_author_name
'Eric G. Tulsky'
'Jeffrey R. Long'

_publ_contact_author
;
       Jeffrey R. Long
       Department of Chemistry
       University of California, Berkeley
       United States of America
;
_publ_contact_author_email jlong@cchem.berkeley.edu
_publ_contact_author_fax '510 643-3832'
_publ_contact_author_phone '510 642-0860'
_publ_section_title
;
 Heterometal Substitution in the Dimensional Reduction of Cluster
 Frameworks: Synthesis of Soluble [Re6-nOsnSe8Cl6](4-n) (n = 1-3)
 Cluster-Containing Solids
;
_journal_name_full 'Inorganic Chemistry'
_journal_page_first 6990
_journal_page_last 7002
_journal_paper_doi 10.1021/ic010867d
_journal_volume 40
_journal_year 2001
_chemical_compound_source synthetic
_chemical_formula_sum 'Cl6.5 K Os2.5 Re3.5 Se7.5'
_chemical_formula_weight 1988.93
_chemical_name_systematic
;
?
;
_space_group_IT_number 201
_symmetry_cell_setting cubic
_symmetry_space_group_name_Hall '-P 2ab 2bc 3'
_symmetry_space_group_name_H-M 'P n -3 :2'
_atom_sites_solution_hydrogens geom
_atom_sites_solution_primary direct
_atom_sites_solution_secondary difmap
_audit_creation_method SHELXL
_cell_angle_alpha 90.00
_cell_angle_beta 90.00
_cell_angle_gamma 90.00
_cell_formula_units_Z 4
_cell_length_a 12.9553(3)
_cell_length_b 12.9553(3)
_cell_length_c 12.9553(3)
_cell_measurement_temperature 160(2)
_cell_volume 2174.41(9)
_computing_cell_refinement 'Bruker SAINT'
_computing_data_collection 'Bruker SMART'
_computing_data_reduction 'Bruker SAINT'
_computing_molecular_graphics 'Bruker SHELXTL'
_computing_publication_material 'Bruker SHELXTL'
_computing_structure_refinement 'SHELXL-93 (Sheldrick, 1993)'
_computing_structure_solution 'SHELXS-86 (Sheldrick, 1990)'
_diffrn_ambient_temperature 293(2)
_diffrn_radiation_monochromator graphite
_diffrn_radiation_source 'fine-focus sealed tube'
_diffrn_radiation_type MoK\a
_diffrn_radiation_wavelength 0.71073
_diffrn_reflns_av_R_equivalents 0.0711
_diffrn_reflns_av_sigmaI/netI 0.0506
_diffrn_reflns_limit_h_max 14
_diffrn_reflns_limit_h_min -13
_diffrn_reflns_limit_k_max 10
_diffrn_reflns_limit_k_min -15
_diffrn_reflns_limit_l_max 15
_diffrn_reflns_limit_l_min -10
_diffrn_reflns_number 8686
_diffrn_reflns_theta_max 25.43
_diffrn_reflns_theta_min 2.22
_exptl_absorpt_coefficient_mu 47.485
_exptl_absorpt_correction_type multi-scan
_exptl_absorpt_process_details 'Blessing, Acta Cryst. (1995) A51 33-38'
_exptl_crystal_colour 'dark brown'
_exptl_crystal_density_diffrn 6.076
_exptl_crystal_description 'cubic blocks'
_exptl_crystal_F_000 3348
_exptl_crystal_size_max 0.13
_exptl_crystal_size_mid 0.10
_exptl_crystal_size_min 0.06
_refine_diff_density_max 1.017
_refine_diff_density_min -1.306
_refine_diff_density_rms 0.199
_refine_ls_extinction_coef 0.000266(10)
_refine_ls_extinction_expression Fc^*^=kFc[1+0.001xFc^2^\l^3^/sin(2\q)]^-1/4^
_refine_ls_extinction_method SHELXL
_refine_ls_goodness_of_fit_all 0.883
_refine_ls_goodness_of_fit_obs 0.993
_refine_ls_matrix_type full
_refine_ls_number_parameters 34
_refine_ls_number_reflns 661
_refine_ls_number_restraints 0
_refine_ls_restrained_S_all 0.883
_refine_ls_restrained_S_obs 0.993
_refine_ls_R_factor_all 0.0477
_refine_ls_R_factor_obs 0.0224
_refine_ls_shift/esd_max 0.001
_refine_ls_shift/esd_mean 0.000
_refine_ls_structure_factor_coef Fsqd
_refine_ls_weighting_details 'w=1/[\s^2^(Fo^2^)+(0.0105P)^2^+0.0000P] where P=(Fo^2^+2Fc^2^)/3'
_refine_ls_weighting_scheme calc
_refine_ls_wR_factor_all 0.0332
_refine_ls_wR_factor_obs 0.0309
_reflns_number_observed 461
_reflns_number_total 661
_reflns_observed_criterion >2sigma(I)
_cod_data_source_file ic010867d_4.cif
_cod_data_source_block compound4
_cod_depositor_comments
;
The following automatic conversions were performed:

'_exptl_absorpt_correction_type' value 'multiscan' changed to
'multi-scan' according to the built-in table from CIF Core dictionary
named 'cif_core.dic' version 2.4.1 from 2010-06-29.

Automatic conversion script
Id: cif_fix_values 1646 2011-03-28 12:23:43Z adriana 

The following automatic conversions were performed:

'_refine_ls_weighting_scheme' value 'calc
w=1/[\s^2^(Fo^2^)+(0.0105P)^2^+0.0000P] where P=(Fo^2^+2Fc^2^)/3' was
changed to 'calc'. New tag '_refine_ls_weighting_details' was
created. The value of the new tag was set to
'w=1/[\s^2^(Fo^2^)+(0.0105P)^2^+0.0000P] where P=(Fo^2^+2Fc^2^)/3'.

Automatic conversion script
Id: cif_fix_values 3143 2015-03-26 13:38:13Z robertas 
;
_cod_original_cell_volume 2174.42(9)
_cod_original_sg_symbol_H-M 'P n -3'
_cod_original_formula_sum 'Cl6.50 K Os2.50 Re3.50 Se7.50'
_cod_database_code 4320800

loop_
_symmetry_equiv_pos_as_xyz
'x, y, z'
'-x+1/2, -y+1/2, z'
'-x+1/2, y, -z+1/2'
'x, -y+1/2, -z+1/2'
'z, x, y'
'z, -x+1/2, -y+1/2'
'-z+1/2, -x+1/2, y'
'-z+1/2, x, -y+1/2'
'y, z, x'
'-y+1/2, z, -x+1/2'
'y, -z+1/2, -x+1/2'
'-y+1/2, -z+1/2, x'
'-x, -y, -z'
'x-1/2, y-1/2, -z'
'x-1/2, -y, z-1/2'
'-x, y-1/2, z-1/2'
'-z, -x, -y'
'-z, x-1/2, y-1/2'
'z-1/2, x-1/2, -y'
'z-1/2, -x, y-1/2'
'-y, -z, -x'
'y-1/2, -z, x-1/2'
'-y, z-1/2, x-1/2'
'y-1/2, z-1/2, -x'

loop_
_atom_site_aniso_label
_atom_site_aniso_U_11
_atom_site_aniso_U_22
_atom_site_aniso_U_33
_atom_site_aniso_U_23
_atom_site_aniso_U_13
_atom_site_aniso_U_12
Os 0.0158(2) 0.0200(2) 0.0192(2) 0.0010(2) -0.0023(2) -0.0004(2)
Re 0.0158(2) 0.0200(2) 0.0192(2) 0.0010(2) -0.0023(2) -0.0004(2)
Se1 0.0262(4) 0.0262(4) 0.0262(4) 0.0058(4) -0.0058(4) 0.0058(4)
Cl1 0.0262(4) 0.0262(4) 0.0262(4) 0.0058(4) -0.0058(4) 0.0058(4)
Se2 0.0205(6) 0.0307(6) 0.0251(6) 0.0010(5) 0.0052(5) 0.0052(5)
Cl2 0.0205(6) 0.0307(6) 0.0251(6) 0.0010(5) 0.0052(5) 0.0052(5)
Cl3 0.023(2) 0.055(2) 0.043(2) -0.0018(13) -0.0119(12) -0.0082(13)
K 0.0344(14) 0.0344(14) 0.0344(14) -0.005(2) -0.005(2) 0.005(2)

loop_
_atom_site_label
_atom_site_type_symbol
_atom_site_fract_x
_atom_site_fract_y
_atom_site_fract_z
_atom_site_U_iso_or_equiv
_atom_site_thermal_displace_type
_atom_site_occupancy
_atom_site_calc_flag
_atom_site_refinement_flags
_atom_site_disorder_group
Os Os 0.13280(3) 0.53176(3) 0.04196(3) 0.01833(13) Uani 0.42 d P .
Re Re 0.13280(3) 0.53176(3) 0.04196(3) 0.01833(13) Uani 0.58 d P .
Se1 Se 0.13712(7) 0.36288(7) 0.13712(7) 0.0262(4) Uani 0.94 d SP .
Cl1 Cl 0.13712(7) 0.36288(7) 0.13712(7) 0.0262(4) Uani 0.06 d SP .
Se2 Se 0.19651(7) 0.44395(8) -0.11813(7) 0.0254(3) Uani 0.94 d P .
Cl2 Cl 0.19651(7) 0.44395(8) -0.11813(7) 0.0254(3) Uani 0.06 d P .
Cl3 Cl 0.3023(2) 0.5760(2) 0.0969(2) 0.0401(7) Uani 1 d . .
K K 0.5000 0.5000 0.0000 0.0344(14) Uani 1 d S .

loop_
_atom_type_symbol
_atom_type_description
_atom_type_scat_dispersion_real
_atom_type_scat_dispersion_imag
_atom_type_scat_source
Cl Cl 0.1484 0.1585 'International Tables Vol C Tables 4.2.6.8 and 6.1.1.4'
K K 0.2009 0.2494 'International Tables Vol C Tables 4.2.6.8 and 6.1.1.4'
Se Se -0.0929 2.2259 'International Tables Vol C Tables 4.2.6.8 and 6.1.1.4'
Re Re -1.0185 7.2310 'International Tables Vol C Tables 4.2.6.8 and 6.1.1.4'
Os Os -1.2165 7.6030 'International Tables Vol C Tables 4.2.6.8 and 6.1.1.4'

loop_
_geom_angle_atom_site_label_1
_geom_angle_atom_site_label_2
_geom_angle_atom_site_label_3
_geom_angle
_geom_angle_site_symmetry_1
_geom_angle_site_symmetry_3
_geom_angle_publ_flag
Cl3 Os Cl2 90.94(7) . 18_565 ?
Cl3 Os Se2 90.94(7) . 18_565 ?
Cl2 Os Se2 0.00(6) 18_565 18_565 ?
Cl3 Os Cl2 91.12(7) . 12 ?
Cl2 Os Cl2 89.68(2) 18_565 12 ?
Se2 Os Cl2 89.68(2) 18_565 12 ?
Cl3 Os Se2 91.12(7) . 12 ?
Cl2 Os Se2 89.68(2) 18_565 12 ?
Se2 Os Se2 89.68(2) 18_565 12 ?
Cl2 Os Se2 0.00(6) 12 12 ?
Cl3 Os Cl2 93.04(7) . . ?
Cl2 Os Cl2 89.55(3) 18_565 . ?
Se2 Os Cl2 89.55(3) 18_565 . ?
Cl2 Os Cl2 175.78(4) 12 . ?
Se2 Os Cl2 175.78(4) 12 . ?
Cl3 Os Se2 93.04(7) . . ?
Cl2 Os Se2 89.55(3) 18_565 . ?
Se2 Os Se2 89.55(3) 18_565 . ?
Cl2 Os Se2 175.78(4) 12 . ?
Se2 Os Se2 175.78(4) 12 . ?
Cl2 Os Se2 0.00(6) . . ?
Cl3 Os Cl1 92.44(7) . . ?
Cl2 Os Cl1 176.62(4) 18_565 . ?
Se2 Os Cl1 176.62(4) 18_565 . ?
Cl2 Os Cl1 90.33(3) 12 . ?
Se2 Os Cl1 90.33(3) 12 . ?
Cl2 Os Cl1 90.20(2) . . ?
Se2 Os Cl1 90.20(2) . . ?
Cl3 Os Se1 92.44(7) . . ?
Cl2 Os Se1 176.62(4) 18_565 . ?
Se2 Os Se1 176.62(4) 18_565 . ?
Cl2 Os Se1 90.33(3) 12 . ?
Se2 Os Se1 90.33(3) 12 . ?
Cl2 Os Se1 90.20(2) . . ?
Se2 Os Se1 90.20(2) . . ?
Cl1 Os Se1 0.00(6) . . ?
Cl3 Os Os 136.15(7) . 6 ?
Cl2 Os Os 118.55(2) 18_565 6 ?
Se2 Os Os 118.55(2) 18_565 6 ?
Cl2 Os Os 118.58(3) 12 6 ?
Se2 Os Os 118.58(3) 12 6 ?
Cl2 Os Os 58.39(3) . 6 ?
Se2 Os Os 58.39(3) . 6 ?
Cl1 Os Os 58.62(2) . 6 ?
Se1 Os Os 58.62(2) . 6 ?
Cl3 Os Re 136.15(7) . 6 ?
Cl2 Os Re 118.55(2) 18_565 6 ?
Se2 Os Re 118.55(2) 18_565 6 ?
Cl2 Os Re 118.58(3) 12 6 ?
Se2 Os Re 118.58(3) 12 6 ?
Cl2 Os Re 58.39(3) . 6 ?
Se2 Os Re 58.39(3) . 6 ?
Cl1 Os Re 58.62(2) . 6 ?
Se1 Os Re 58.62(2) . 6 ?
Os Os Re 0.00(2) 6 6 ?
Cl3 Os Os 134.90(6) . 12 ?
Cl2 Os Os 118.69(3) 18_565 12 ?
Se2 Os Os 118.69(3) 18_565 12 ?
Cl2 Os Os 58.60(3) 12 12 ?
Se2 Os Os 58.60(3) 12 12 ?
Cl2 Os Os 118.37(3) . 12 ?
Se2 Os Os 118.37(3) . 12 ?
Cl1 Os Os 58.62(2) . 12 ?
Se1 Os Os 58.62(2) . 12 ?
Os Os Os 60.0 6 12 ?
Re Os Os 60.0 6 12 ?
Cl3 Re Cl2 90.94(7) . 18_565 ?
Cl3 Re Se2 90.94(7) . 18_565 ?
Cl2 Re Se2 0.00(6) 18_565 18_565 ?
Cl3 Re Cl2 91.12(7) . 12 ?
Cl2 Re Cl2 89.68(2) 18_565 12 ?
Se2 Re Cl2 89.68(2) 18_565 12 ?
Cl3 Re Se2 91.12(7) . 12 ?
Cl2 Re Se2 89.68(2) 18_565 12 ?
Se2 Re Se2 89.68(2) 18_565 12 ?
Cl2 Re Se2 0.00(6) 12 12 ?
Cl3 Re Cl2 93.04(7) . . ?
Cl2 Re Cl2 89.55(3) 18_565 . ?
Se2 Re Cl2 89.55(3) 18_565 . ?
Cl2 Re Cl2 175.78(4) 12 . ?
Se2 Re Cl2 175.78(4) 12 . ?
Cl3 Re Se2 93.04(7) . . ?
Cl2 Re Se2 89.55(3) 18_565 . ?
Se2 Re Se2 89.55(3) 18_565 . ?
Cl2 Re Se2 175.78(4) 12 . ?
Se2 Re Se2 175.78(4) 12 . ?
Cl2 Re Se2 0.00(6) . . ?
Cl3 Re Cl1 92.44(7) . . ?
Cl2 Re Cl1 176.62(4) 18_565 . ?
Se2 Re Cl1 176.62(4) 18_565 . ?
Cl2 Re Cl1 90.33(3) 12 . ?
Se2 Re Cl1 90.33(3) 12 . ?
Cl2 Re Cl1 90.20(2) . . ?
Se2 Re Cl1 90.20(2) . . ?
Cl3 Re Se1 92.44(7) . . ?
Cl2 Re Se1 176.62(4) 18_565 . ?
Se2 Re Se1 176.62(4) 18_565 . ?
Cl2 Re Se1 90.33(3) 12 . ?
Se2 Re Se1 90.33(3) 12 . ?
Cl2 Re Se1 90.20(2) . . ?
Se2 Re Se1 90.20(2) . . ?
Cl1 Re Se1 0.00(6) . . ?
Cl3 Re Os 136.15(7) . 6 ?
Cl2 Re Os 118.55(2) 18_565 6 ?
Se2 Re Os 118.55(2) 18_565 6 ?
Cl2 Re Os 118.58(3) 12 6 ?
Se2 Re Os 118.58(3) 12 6 ?
Cl2 Re Os 58.39(3) . 6 ?
Se2 Re Os 58.39(3) . 6 ?
Cl1 Re Os 58.62(2) . 6 ?
Se1 Re Os 58.62(2) . 6 ?
Cl3 Re Re 136.15(7) . 6 ?
Cl2 Re Re 118.55(2) 18_565 6 ?
Se2 Re Re 118.55(2) 18_565 6 ?
Cl2 Re Re 118.58(3) 12 6 ?
Se2 Re Re 118.58(3) 12 6 ?
Cl2 Re Re 58.39(3) . 6 ?
Se2 Re Re 58.39(3) . 6 ?
Cl1 Re Re 58.62(2) . 6 ?
Se1 Re Re 58.62(2) . 6 ?
Os Re Re 0.00(2) 6 6 ?
Cl3 Re Os 134.90(6) . 12 ?
Cl2 Re Os 118.69(3) 18_565 12 ?
Se2 Re Os 118.69(3) 18_565 12 ?
Cl2 Re Os 58.60(3) 12 12 ?
Se2 Re Os 58.60(3) 12 12 ?
Cl2 Re Os 118.37(3) . 12 ?
Se2 Re Os 118.37(3) . 12 ?
Cl1 Re Os 58.62(2) . 12 ?
Se1 Re Os 58.62(2) . 12 ?
Os Re Os 60.0 6 12 ?
Re Re Os 60.0 6 12 ?
Re Se1 Os 0.00(2) 6 6 ?
Re Se1 Re 62.76(4) 6 12 ?
Os Se1 Re 62.76(4) 6 12 ?
Re Se1 Os 62.76(4) 6 12 ?
Os Se1 Os 62.76(4) 6 12 ?
Re Se1 Os 0.00(2) 12 12 ?
Re Se1 Re 62.75(4) 6 . ?
Os Se1 Re 62.75(4) 6 . ?
Re Se1 Re 62.75(4) 12 . ?
Os Se1 Re 62.75(4) 12 . ?
Re Se1 Os 62.75(4) 6 . ?
Os Se1 Os 62.75(4) 6 . ?
Re Se1 Os 62.75(4) 12 . ?
Os Se1 Os 62.75(4) 12 . ?
Re Se1 Os 0.00(2) . . ?
Re Cl1 Os 0.00(2) 6 6 ?
Re Cl1 Re 62.76(4) 6 12 ?
Os Cl1 Re 62.76(4) 6 12 ?
Re Cl1 Os 62.76(4) 6 12 ?
Os Cl1 Os 62.76(4) 6 12 ?
Re Cl1 Os 0.00(2) 12 12 ?
Re Cl1 Re 62.75(4) 6 . ?
Os Cl1 Re 62.75(4) 6 . ?
Re Cl1 Re 62.75(4) 12 . ?
Os Cl1 Re 62.75(4) 12 . ?
Re Cl1 Os 62.75(4) 6 . ?
Os Cl1 Os 62.75(4) 6 . ?
Re Cl1 Os 62.75(4) 12 . ?
Os Cl1 Os 62.75(4) 12 . ?
Re Cl1 Os 0.00(2) . . ?
Re Se2 Os 0.00(2) 24_565 24_565 ?
Re Se2 Re 63.30(3) 24_565 6 ?
Os Se2 Re 63.30(3) 24_565 6 ?
Re Se2 Os 63.30(3) 24_565 6 ?
Os Se2 Os 63.30(3) 24_565 6 ?
Re Se2 Os 0.00(2) 6 6 ?
Re Se2 Os 63.21(3) 24_565 . ?
Os Se2 Os 63.21(3) 24_565 . ?
Re Se2 Os 63.01(3) 6 . ?
Os Se2 Os 63.01(3) 6 . ?
Re Se2 Re 63.21(3) 24_565 . ?
Os Se2 Re 63.21(3) 24_565 . ?
Re Se2 Re 63.01(3) 6 . ?
Os Se2 Re 63.01(3) 6 . ?
Os Se2 Re 0.00(2) . . ?
Re Cl2 Os 0.00(2) 24_565 24_565 ?
Re Cl2 Re 63.30(3) 24_565 6 ?
Os Cl2 Re 63.30(3) 24_565 6 ?
Re Cl2 Os 63.30(3) 24_565 6 ?
Os Cl2 Os 63.30(3) 24_565 6 ?
Re Cl2 Os 0.00(2) 6 6 ?
Re Cl2 Os 63.21(3) 24_565 . ?
Os Cl2 Os 63.21(3) 24_565 . ?
Re Cl2 Os 63.01(3) 6 . ?
Os Cl2 Os 63.01(3) 6 . ?
Re Cl2 Re 63.21(3) 24_565 . ?
Os Cl2 Re 63.21(3) 24_565 . ?
Re Cl2 Re 63.01(3) 6 . ?
Os Cl2 Re 63.01(3) 6 . ?
Os Cl2 Re 0.00(2) . . ?
Re Cl3 Os 0.00(2) . . ?
Re Cl3 K 125.48(10) . . ?
Os Cl3 K 125.48(10) . . ?
Cl3 K Cl3 86.58(7) 8 23_665 ?
Cl3 K Cl3 86.58(7) 8 13_665 ?
Cl3 K Cl3 93.42(7) 23_665 13_665 ?
Cl3 K Cl3 93.42(7) 8 . ?
Cl3 K Cl3 86.58(7) 23_665 . ?
Cl3 K Cl3 180.0 13_665 . ?
Cl3 K Cl3 93.42(7) 8 11 ?
Cl3 K Cl3 180.0 23_665 11 ?
Cl3 K Cl3 86.58(7) 13_665 11 ?
Cl3 K Cl3 93.42(7) . 11 ?
Cl3 K Cl3 180.0 8 20_665 ?
Cl3 K Cl3 93.42(7) 23_665 20_665 ?
Cl3 K Cl3 93.42(7) 13_665 20_665 ?
Cl3 K Cl3 86.58(7) . 20_665 ?
Cl3 K Cl3 86.57(7) 11 20_665 ?

loop_
_geom_bond_atom_site_label_1
_geom_bond_atom_site_label_2
_geom_bond_distance
_geom_bond_site_symmetry_2
_geom_bond_publ_flag
Os Cl3 2.379(2) . ?
Os Cl2 2.4908(10) 18_565 ?
Os Se2 2.4908(10) 18_565 ?
Os Cl2 2.5000(10) 12 ?
Os Se2 2.5000(10) 12 ?
Os Cl2 2.5054(10) . ?
Os Se2 2.5054(10) . ?
Os Cl1 2.5119(13) . ?
Os Se1 2.5119(13) . ?
Os Os 2.6157(6) 6 ?
Os Re 2.6157(6) 6 ?
Os Os 2.6158(6) 12 ?
Re Cl3 2.379(2) . ?
Re Cl2 2.4908(10) 18_565 ?
Re Se2 2.4908(10) 18_565 ?
Re Cl2 2.5000(10) 12 ?
Re Se2 2.5000(10) 12 ?
Re Cl2 2.5054(10) . ?
Re Se2 2.5054(10) . ?
Re Cl1 2.5119(13) . ?
Re Se1 2.5119(13) . ?
Re Os 2.6157(6) 6 ?
Re Re 2.6157(6) 6 ?
Re Os 2.6158(6) 12 ?
Se1 Re 2.5119(13) 6 ?
Se1 Os 2.5119(13) 6 ?
Se1 Re 2.5119(13) 12 ?
Se1 Os 2.5119(13) 12 ?
Cl1 Re 2.5119(13) 6 ?
Cl1 Os 2.5119(13) 6 ?
Cl1 Re 2.5119(13) 12 ?
Cl1 Os 2.5119(13) 12 ?
Se2 Re 2.4908(10) 24_565 ?
Se2 Os 2.4908(10) 24_565 ?
Se2 Re 2.4999(10) 6 ?
Se2 Os 2.4999(10) 6 ?
Cl2 Re 2.4908(10) 24_565 ?
Cl2 Os 2.4908(10) 24_565 ?
Cl2 Re 2.4999(10) 6 ?
Cl2 Os 2.4999(10) 6 ?
Cl3 K 3.018(3) . ?
K Cl3 3.018(3) 8 ?
K Cl3 3.018(3) 23_665 ?
K Cl3 3.018(3) 13_665 ?
K Cl3 3.018(3) 11 ?
K Cl3 3.018(3) 20_665 ?
